data_9017677
loop_
_publ_author_name
'Mills, S. J.'
'Kampf, A. R.'
'Christy, A. G.'
'Housley, R. M.'
'Rossman, G. R.'
'Reynolds, R. E.'
'Marty, J.'

_publ_section_title
;
 Bluebellite and mojaveite, two new minerals from the
 central Mojave Desert, California, USA
;
_journal_name_full 'Mineralogical Magazine'
_journal_page_first 1325
_journal_page_last 1340
_journal_volume 78
_journal_year 2014
_chemical_compound_source 'Blue Bell claims, San Bernardino County, California, USA'
_chemical_formula_sum 'Cl Cu6 H10 I O13'
_chemical_name_mineral Bluebellite
_space_group_IT_number 146
_space_group_name_Hall 'R 3'
_space_group_name_H-M_alt 'R 3 :H'
_symmetry_space_group_name_H-M 'R 3 :H'
_cell_angle_alpha 90
_cell_angle_beta 90
_cell_angle_gamma 120
_cell_length_a 8.3017
_cell_length_b 8.3017
_cell_length_c 13.259
_cell_formula_units_Z 3
_cell_volume 791.363
_database_code_amcsd 0020533
_exptl_crystal_density_diffrn 4.795
_cod_data_source_file inputs/fixed/downloads/18/18584.cif
_cod_data_source_block 18584
_cod_original_cell_volume 791.362
_cod_original_sg_symbol_H-M 'R 3'
_cod_original_formula_sum 'Cu6 I O13 Cl H10'
_cod_database_code 9017677

loop_
_space_group_symop_operation_xyz
x,y,z
2/3+x,1/3+y,1/3+z
1/3+x,2/3+y,2/3+z
-y,x-y,z
2/3-y,1/3+x-y,1/3+z
1/3-y,2/3+x-y,2/3+z
-x+y,-x,z
2/3-x+y,1/3-x,1/3+z
1/3-x+y,2/3-x,2/3+z

loop_
_atom_site_label
_atom_site_fract_x
_atom_site_fract_y
_atom_site_fract_z
Cu1 0.28900 0.37600 0.02600
Cu2 0.68900 0.56800 0.05300
I 0.00000 0.00000 0.00000
O1 0.12200 0.49300 0.97600
O2 0.66667 0.33333 0.99300
O3 0.25200 0.12900 0.95000
O4 0.45600 0.35600 0.12100
O5 0.07200 0.21900 0.12400
Cl 0.33333 0.66667 0.10400
H1 0.05100 0.46500 0.91100
H2 0.66667 0.33333 0.91500
H3 0.05100 0.15000 0.18900
H4 0.46100 0.31300 0.19300

loop_
_cod_related_entry_id
_cod_related_entry_database
_cod_related_entry_code
1 AMCSD 0020533
